data_4063072
loop_
_publ_author_name
'Albano, V. G.'
'Busetto, L.'
'Marchetti, F.'
'Monari, M.'
'Zacchini, S.'
'Zanotti, V.'

_publ_section_title
;
Regio- and stereoselective hydride addition at \h-vinyliminium ligands in 
cationic diiron complexes.
;
_journal_issue 13
_journal_name_full Organometallics
_journal_page_first 3348
_journal_page_last 3354
_journal_paper_doi 10.1021/om049868e
_journal_volume 23
_journal_year 2004
_chemical_formula_sum 'C24 H25 Fe2 N O2'
_chemical_formula_weight 471.15
_space_group_IT_number 2
_symmetry_cell_setting monoclinic
_symmetry_space_group_name_Hall '-P 1'
_symmetry_space_group_name_H-M 'P -1'
_cell_angle_alpha 83.718(3)
_cell_angle_beta 78.364(3)
_cell_angle_gamma 79.393(3)
_cell_formula_units_Z 2
_cell_length_a 8.1439(8)
_cell_length_b 10.3485(10)
_cell_length_c 12.8178(12)
_cell_measurement_temperature 293(2)
_cell_volume 1037.03(17)
_diffrn_ambient_temperature 293(2)
_exptl_crystal_density_diffrn 1.509
_cod_depositor_comments
;
The following automatic conversions were performed:
'_symmetry_cell_setting' value 'Monoclinic' changed to 'monoclinic'
according to '/home/saulius/struct/CIF-dictionaries/cif_core.dic'
dictionary named 'cif_core.dic' version 2.4.1 from 2010-06-29.

Automatic conversion script
Id: cif_fix_enum 1527 2010-12-29 10:47:43Z saulius 
;
_cod_database_code 4063072

loop_
_symmetry_equiv_pos_as_xyz
'x, y, z'
'-x, -y, -z'

loop_
_atom_site_label
_atom_site_type_symbol
_atom_site_fract_x
_atom_site_fract_y
_atom_site_fract_z
_atom_site_U_iso_or_equiv
_atom_site_adp_type
_atom_site_occupancy
_atom_site_symmetry_multiplicity
_atom_site_calc_flag
_atom_site_refinement_flags
_atom_site_disorder_assembly
_atom_site_disorder_group
Fe1 Fe 0.28527(10) 0.22871(8) 0.65634(7) 0.0330(3) Uani 1 1 d . . .
Fe2 Fe 0.13321(10) 0.19765(8) 0.84900(7) 0.0342(3) Uani 1 1 d . . .
N N 0.0018(6) 0.2039(5) 0.5099(4) 0.0440(13) Uani 1 1 d . . .
C1 C 0.1249(8) 0.3483(7) 0.7358(5) 0.0408(15) Uani 1 1 d . . .
O1 O 0.0527(6) 0.4584(4) 0.7393(4) 0.0568(13) Uani 1 1 d . . .
C2 C -0.0742(8) 0.1849(7) 0.8450(5) 0.0457(17) Uani 1 1 d . . .
O2 O -0.2152(6) 0.1762(6) 0.8524(4) 0.0759(18) Uani 1 1 d . . .
C3 C 0.2237(7) 0.0672(6) 0.7411(5) 0.0324(13) Uani 1 1 d . . .
C6 C 0.3288(4) -0.0664(3) 0.7670(3) 0.0334(13) Uani 1 1 d G . .
C7 C 0.4878(5) -0.0785(3) 0.7947(3) 0.0399(15) Uani 1 1 d G . .
H7 H 0.5335 -0.0035 0.7984 0.048 Uiso 1 1 calc R . .
C8 C 0.5784(4) -0.2027(4) 0.8167(3) 0.0434(15) Uani 1 1 d G . .
H8 H 0.6848 -0.2108 0.8352 0.052 Uiso 1 1 calc R . .
C9 C 0.5101(5) -0.3148(3) 0.8111(4) 0.0475(16) Uani 1 1 d G . .
C10 C 0.3511(5) -0.3027(3) 0.7835(4) 0.0453(16) Uani 1 1 d G . .
H10 H 0.3054 -0.3777 0.7798 0.054 Uiso 1 1 calc R . .
C11 C 0.2605(4) -0.1785(4) 0.7615(3) 0.0405(15) Uani 1 1 d G . .
H11 H 0.1542 -0.1704 0.7430 0.049 Uiso 1 1 calc R . .
C12 C 0.6124(11) -0.4515(7) 0.8360(7) 0.074(2) Uani 1 1 d . . .
H12A H 0.5791 -0.4791 0.9100 0.111 Uiso 1 1 calc R . .
H12B H 0.7315 -0.4467 0.8208 0.111 Uiso 1 1 calc R . .
H12C H 0.5902 -0.5139 0.7925 0.111 Uiso 1 1 calc R . .
C4 C 0.1592(8) 0.0765(6) 0.6434(5) 0.0369(14) Uani 1 1 d . . .
H4 H 0.189(8) 0.018(6) 0.596(5) 0.044 Uiso 1 1 d . . .
C5 C 0.0443(7) 0.1844(6) 0.6097(5) 0.0349(14) Uani 1 1 d . . .
H5 H -0.031(8) 0.230(6) 0.666(5) 0.042 Uiso 1 1 d . . .
C13 C -0.0941(9) 0.3307(7) 0.4828(6) 0.060(2) Uani 1 1 d . . .
H13A H -0.1591 0.3680 0.5468 0.089 Uiso 1 1 calc R . .
H13B H -0.1696 0.3199 0.4369 0.089 Uiso 1 1 calc R . .
H13C H -0.0174 0.3884 0.4466 0.089 Uiso 1 1 calc R . .
C14 C 0.1117(9) 0.1387(8) 0.4210(6) 0.063(2) Uani 1 1 d . . .
H14A H 0.2129 0.1776 0.4005 0.094 Uiso 1 1 calc R . .
H14B H 0.0535 0.1485 0.3618 0.094 Uiso 1 1 calc R . .
H14C H 0.1418 0.0467 0.4417 0.094 Uiso 1 1 calc R . .
C15 C 0.4165(6) 0.3870(4) 0.6049(4) 0.057(2) Uani 1 1 d G . .
H15 H 0.3759 0.4731 0.6235 0.068 Uiso 1 1 calc R . .
C16 C 0.5169(6) 0.2882(6) 0.6619(3) 0.063(2) Uani 1 1 d G . .
H16 H 0.5536 0.2982 0.7242 0.075 Uiso 1 1 calc R . .
C17 C 0.5515(6) 0.1715(5) 0.6068(5) 0.060(2) Uani 1 1 d G . .
H17 H 0.6148 0.0916 0.6268 0.072 Uiso 1 1 calc R . .
C18 C 0.4725(7) 0.1982(5) 0.5158(4) 0.062(2) Uani 1 1 d G . .
H18 H 0.4750 0.1389 0.4658 0.074 Uiso 1 1 calc R . .
C19 C 0.3891(6) 0.3314(5) 0.5147(4) 0.0524(19) Uani 1 1 d G . .
H19 H 0.3273 0.3746 0.4637 0.063 Uiso 1 1 calc R . .
C20 C 0.3408(4) 0.2019(5) 0.9280(4) 0.0514(18) Uani 1 1 d G . .
H20 H 0.4547 0.1928 0.8951 0.062 Uiso 1 1 calc R . .
C21 C 0.2529(6) 0.0979(4) 0.9768(4) 0.0472(17) Uani 1 1 d G . .
H21 H 0.2991 0.0088 0.9816 0.057 Uiso 1 1 calc R . .
C22 C 0.0822(5) 0.1539(5) 1.0171(4) 0.0470(17) Uani 1 1 d G . .
H22 H -0.0032 0.1080 1.0529 0.056 Uiso 1 1 calc R . .
C23 C 0.0645(5) 0.2925(4) 0.9932(4) 0.0572(19) Uani 1 1 d G . .
H23 H -0.0344 0.3532 1.0106 0.069 Uiso 1 1 calc R . .
C24 C 0.2243(7) 0.3221(4) 0.9381(4) 0.058(2) Uani 1 1 d G . .
H24 H 0.2485 0.4056 0.9131 0.070 Uiso 1 1 calc R . .

loop_
_atom_site_aniso_label
_atom_site_aniso_U_11
_atom_site_aniso_U_22
_atom_site_aniso_U_33
_atom_site_aniso_U_23
_atom_site_aniso_U_13
_atom_site_aniso_U_12
Fe1 0.0214(5) 0.0386(5) 0.0378(5) 0.0018(4) -0.0032(4) -0.0072(4)
Fe2 0.0226(5) 0.0423(5) 0.0372(5) -0.0004(4) -0.0035(4) -0.0081(4)
N 0.036(3) 0.051(3) 0.048(3) 0.002(3) -0.021(3) -0.005(3)
C1 0.028(3) 0.045(4) 0.047(4) 0.002(3) -0.002(3) -0.011(3)
O1 0.050(3) 0.041(3) 0.066(3) 0.001(2) 0.007(2) 0.002(2)
C2 0.024(3) 0.059(4) 0.049(4) 0.013(3) -0.004(3) -0.007(3)
O2 0.027(3) 0.123(5) 0.074(4) 0.030(3) -0.013(2) -0.020(3)
C3 0.018(3) 0.044(3) 0.035(3) 0.004(3) -0.008(2) -0.006(2)
C6 0.028(3) 0.039(3) 0.033(3) -0.003(3) -0.005(2) -0.005(3)
C7 0.032(3) 0.046(4) 0.045(4) 0.000(3) -0.016(3) -0.009(3)
C8 0.032(3) 0.052(4) 0.047(4) 0.002(3) -0.015(3) -0.003(3)
C9 0.045(4) 0.045(4) 0.049(4) -0.006(3) -0.009(3) 0.004(3)
C10 0.047(4) 0.041(4) 0.053(4) -0.006(3) -0.017(3) -0.011(3)
C11 0.035(4) 0.042(4) 0.045(4) -0.003(3) -0.009(3) -0.007(3)
C12 0.067(6) 0.055(5) 0.094(7) -0.005(4) -0.026(5) 0.016(4)
C4 0.030(3) 0.046(4) 0.036(4) -0.004(3) -0.005(3) -0.011(3)
C5 0.021(3) 0.047(4) 0.038(3) 0.006(3) -0.008(3) -0.012(3)
C13 0.059(5) 0.061(5) 0.062(5) 0.018(4) -0.026(4) -0.014(4)
C14 0.053(5) 0.093(6) 0.049(5) -0.007(4) -0.025(4) -0.011(4)
C15 0.032(4) 0.048(4) 0.085(6) -0.003(4) 0.007(4) -0.016(3)
C16 0.032(4) 0.105(7) 0.056(5) 0.001(5) -0.005(3) -0.033(4)
C17 0.023(3) 0.063(5) 0.080(6) 0.016(4) 0.007(3) 0.000(3)
C18 0.043(4) 0.085(6) 0.056(5) -0.015(4) 0.018(4) -0.031(4)
C19 0.035(4) 0.073(5) 0.046(4) 0.016(4) 0.000(3) -0.021(4)
C20 0.042(4) 0.078(5) 0.039(4) -0.005(3) -0.013(3) -0.017(4)
C21 0.052(4) 0.060(4) 0.032(3) -0.003(3) -0.015(3) -0.006(4)
C22 0.051(4) 0.061(5) 0.029(3) 0.002(3) -0.005(3) -0.018(4)
C23 0.047(4) 0.076(5) 0.049(4) -0.023(4) -0.003(3) -0.008(4)
C24 0.070(5) 0.062(5) 0.052(5) -0.005(4) -0.017(4) -0.024(4)

loop_
_geom_bond_atom_site_label_1
_geom_bond_atom_site_label_2
_geom_bond_distance
_geom_bond_site_symmetry_2
_geom_bond_publ_flag
Fe1 C1 1.849(7) . ?
Fe1 C3 1.979(6) . ?
Fe1 C4 2.070(6) . ?
Fe1 C15 2.094(5) . ?
Fe1 C19 2.105(4) . ?
Fe1 C16 2.106(5) . ?
Fe1 C18 2.123(5) . ?
Fe1 C17 2.123(4) . ?
Fe1 C5 2.299(6) . ?
Fe1 Fe2 2.5446(12) . ?
Fe2 C2 1.729(6) . ?
Fe2 C3 1.977(6) . ?
Fe2 C1 2.012(6) . ?
Fe2 C23 2.115(5) . ?
Fe2 C22 2.125(4) . ?
Fe2 C24 2.128(5) . ?
Fe2 C21 2.146(4) . ?
Fe2 C20 2.148(4) . ?
N C5 1.375(8) . ?
N C13 1.444(8) . ?
N C14 1.445(9) . ?
C1 O1 1.183(7) . ?
C2 O2 1.152(7) . ?
C3 C4 1.441(8) . ?
C3 C6 1.528(6) . ?
C6 C7 1.3900 . ?
C6 C11 1.3900 . ?
C7 C8 1.3900 . ?
C7 H7 0.9300 . ?
C8 C9 1.3900 . ?
C8 H8 0.9300 . ?
C9 C10 1.3900 . ?
C9 C12 1.540(7) . ?
C10 C11 1.3900 . ?
C10 H10 0.9300 . ?
C11 H11 0.9300 . ?
C12 H12A 0.9600 . ?
C12 H12B 0.9600 . ?
C12 H12C 0.9600 . ?
C4 C5 1.408(9) . ?
C4 H4 0.87(6) . ?
C5 H5 0.96(6) . ?
C13 H13A 0.9600 . ?
C13 H13B 0.9600 . ?
C13 H13C 0.9600 . ?
C14 H14A 0.9600 . ?
C14 H14B 0.9600 . ?
C14 H14C 0.9600 . ?
C15 C19 1.4200 . ?
C15 C16 1.4200 . ?
C15 H15 0.9300 . ?
C16 C17 1.4200 . ?
C16 H16 0.9300 . ?
C17 C18 1.4200 . ?
C17 H17 0.9300 . ?
C18 C19 1.4200 . ?
C18 H18 0.9300 . ?
C19 H19 0.9300 . ?
C20 C21 1.4200 . ?
C20 C24 1.4200 . ?
C20 H20 0.9300 . ?
C21 C22 1.4200 . ?
C21 H21 0.9300 . ?
C22 C23 1.4200 . ?
C22 H22 0.9300 . ?
C23 C24 1.4200 . ?
C23 H23 0.9300 . ?
C24 H24 0.9300 . ?
